data_2021188
loop_
_publ_author_name
'Li, Fenfang'
'Zhu, Miaoli'
'Lu, Liping'

_publ_section_title
;
 A two-dimensional cadmium(II) coordination polymer constructed from
 4-carboxy-1-(4-carboxylatobenzyl)-2-propyl-1<i>H</i>-imidazole-5-carboxylate
 and 1-(4-carboxylatobenzyl)-2-propyl-1<i>H</i>-imidazole-4-carboxylate
 ligands
;
_journal_coeditor_code KY3143
_journal_issue 8
_journal_name_full 'Acta Crystallographica Section C'
_journal_page_first
;
;
_journal_paper_doi 10.1107/S2053229618010239
_journal_volume 74
_journal_year 2018
_chemical_formula_iupac '[Cd2 (C15 H14 N2 O4) (C16 H14 N2 O6) (H2 O)], H2 O'
_chemical_formula_moiety 'C31 H30 Cd2 N4 O11, H2 O'
_chemical_formula_sum 'C31 H32 Cd2 N4 O12'
_chemical_formula_weight 877.40
_chemical_name_systematic
'Poly[[aqua[\m~3~-4-carboxy-1-(4-carboxylatobenzyl)-2-propyl-1<i>H</i>-imidazole-5-carboxylato-\k^5^<i>O</i>^1^<i>O</i>^1'^:<i>N</i>^3^,<i>O</i>^4^:<i>O</i>^5^][\m~4~-1-(4-carboxylatobenzyl)-2-propyl-1<i>H</i>-imidazole-4-carboxylato-\k^7^<i>N</i>^3^,<i>O</i>^4^:<i>O</i>^4^,<i>O</i>^4'^:<i>O</i>^1^,<i>O</i>^1'^:<i>O</i>^1^]cadmium(II)] monohydrate]'
_space_group_crystal_system monoclinic
_space_group_IT_number 14
_space_group_name_Hall '-P 2yn'
_space_group_name_H-M_alt 'P 1 21/n 1'
_symmetry_space_group_name_Hall '-P 2yn'
_symmetry_space_group_name_H-M 'P 1 21/n 1'
_atom_sites_solution_hydrogens mixed
_audit_creation_method SHELXL-2016/6
_cell_angle_alpha 90
_cell_angle_beta 109.9860(10)
_cell_angle_gamma 90
_cell_formula_units_Z 4
_cell_length_a 11.2716(5)
_cell_length_b 26.9672(11)
_cell_length_c 11.3809(5)
_cell_measurement_reflns_used 9846
_cell_measurement_temperature 298(2)
_cell_measurement_theta_max 28.24
_cell_measurement_theta_min 2.96
_cell_volume 3251.0(2)
_computing_cell_refinement
;
SAINT (Bruker, 2000)
;
_computing_data_collection
;
APEX2 (Bruker, 2000)
;
_computing_data_reduction
;
BAINT (Bruker, 2000)
;
_computing_molecular_graphics
;
DIAMOND (Brandenburg, 2005)
;
_computing_publication_material
;
pubCIF (Westrip, 2010)
;
_computing_structure_refinement
;
SHELXL2016 (Sheldrick, 2015b)
;
_computing_structure_solution
;
SHELXT2016 (Sheldrick, 2015a)
;
_diffrn_ambient_temperature 298(2)
_diffrn_measured_fraction_theta_full 0.998
_diffrn_measured_fraction_theta_max 0.997
_diffrn_measurement_device_type 'Bruker APEXII CCD'
_diffrn_measurement_method '\f and \w scans'
_diffrn_radiation_type MoK\a
_diffrn_radiation_wavelength 0.71073
_diffrn_reflns_av_R_equivalents 0.0310
_diffrn_reflns_limit_h_max 15
_diffrn_reflns_limit_h_min -15
_diffrn_reflns_limit_k_max 34
_diffrn_reflns_limit_k_min -35
_diffrn_reflns_limit_l_max 13
_diffrn_reflns_limit_l_min -15
_diffrn_reflns_number 30736
_diffrn_reflns_theta_full 25.242
_diffrn_reflns_theta_max 28.263
_diffrn_reflns_theta_min 2.960
_exptl_absorpt_coefficient_mu 1.379
_exptl_absorpt_correction_T_max 0.7457
_exptl_absorpt_correction_T_min 0.6399
_exptl_absorpt_correction_type multi-scan
_exptl_absorpt_process_details
;
(<i>SADABS</i>; Bruker, 2000)
;
_exptl_crystal_colour colorless
_exptl_crystal_density_diffrn 1.793
_exptl_crystal_density_method 'not measured'
_exptl_crystal_description block
_exptl_crystal_F_000 1752
_exptl_crystal_size_max 0.15
_exptl_crystal_size_mid 0.1
_exptl_crystal_size_min 0.05
_refine_diff_density_max 1.786
_refine_diff_density_min -0.910
_refine_ls_extinction_method none
_refine_ls_goodness_of_fit_ref 1.174
_refine_ls_matrix_type full
_refine_ls_number_parameters 447
_refine_ls_number_reflns 8004
_refine_ls_number_restraints 14
_refine_ls_restrained_S_all 1.182
_refine_ls_R_factor_all 0.0587
_refine_ls_R_factor_gt 0.0495
_refine_ls_shift/su_max 0.001
_refine_ls_shift/su_mean 0.000
_refine_ls_structure_factor_coef Fsqd
_refine_ls_weighting_details 'w=1/[\s^2^(Fo^2^)+(0.0227P)^2^+12.2789P] where P=(Fo^2^+2Fc^2^)/3'
_refine_ls_weighting_scheme calc
_refine_ls_wR_factor_gt 0.1024
_refine_ls_wR_factor_ref 0.1060
_reflns_number_gt 6956
_reflns_number_total 8004
_reflns_threshold_expression 'I > 2\s(I)'
_cod_data_source_file ky3143sup1.cif
_cod_data_source_block I
_cod_database_code 2021188
_shelx_space_group_comment
;
The symmetry employed for this shelxl refinement is uniquely defined
by the following loop, which should always be used as a source of
symmetry information in preference to the above space-group names.
They are only intended as comments.
;
_shelx_estimated_absorpt_t_min 0.820
_shelx_estimated_absorpt_t_max 0.934

loop_
_space_group_symop_operation_xyz
'x, y, z'
'-x+1/2, y+1/2, -z+1/2'
'-x, -y, -z'
'x-1/2, -y-1/2, z-1/2'

loop_
_atom_site_type_symbol
_atom_site_label
_atom_site_fract_x
_atom_site_fract_y
_atom_site_fract_z
_atom_site_U_iso_or_equiv
_atom_site_adp_type
_atom_site_calc_flag
_atom_site_occupancy
Cd Cd1 -0.07148(3) 0.14182(2) -0.03212(3) 0.03578(9) Uani d 1
Cd Cd2 0.57375(3) 0.06124(2) 0.97164(3) 0.02978(9) Uani d 1
N N1 -0.0046(4) 0.19672(14) 0.1350(3) 0.0345(8) Uani d 1
N N2 0.0650(4) 0.23923(14) 0.3097(3) 0.0364(9) Uani d 1
N N3 0.0442(3) 0.07866(14) 0.0794(3) 0.0301(8) Uani d 1
N N4 0.1733(3) 0.02251(15) 0.1936(3) 0.0309(8) Uani d 1
O O1 0.0616(4) 0.20142(15) -0.0751(4) 0.0573(10) Uani d 1
O O2 0.1766(5) 0.26818(18) -0.0133(4) 0.0681(13) Uani d 1
H H2 0.193(8) 0.286(3) 0.063(8) 0.102 Uiso d 1
O O3 0.2561(4) 0.31613(15) 0.1811(4) 0.0628(11) Uani d 1
O O4 0.2620(4) 0.31090(14) 0.3779(4) 0.0553(10) Uani d 1
O O5 0.5288(3) 0.11135(15) 0.7916(3) 0.0497(9) Uani d 1
O O6 0.4056(4) 0.11631(16) 0.9033(3) 0.0520(10) Uani d 1
O O7 -0.2132(3) 0.08439(12) 0.0015(3) 0.0350(7) Uani d 1
O O8 -0.2315(3) 0.00929(12) 0.0642(3) 0.0401(8) Uani d 1
O O9 0.4695(3) -0.00770(16) 0.8655(3) 0.0487(9) Uani d 1
O O10 0.3803(3) -0.08025(14) 0.8220(3) 0.0444(8) Uani d 1
O O11 -0.0705(4) 0.10708(19) -0.2151(4) 0.0730(14) Uani d 1
H H11A -0.108890 0.129852 -0.259823 0.110 Uiso d 1
H H11B -0.008245 0.100232 -0.233587 0.110 Uiso d 1
C C1 -0.0118(5) 0.20180(18) 0.2471(4) 0.0391(11) Uani d 1
C C2 0.0785(4) 0.23190(17) 0.1227(4) 0.0361(10) Uani d 1
C C3 0.1233(4) 0.25888(16) 0.2307(4) 0.0367(10) Uani d 1
C C4 0.0807(5) 0.25454(19) 0.4377(4) 0.0451(12) Uani d 1
H H4A 0.000259 0.251476 0.450592 0.054 Uiso calc 1
H H4B 0.105125 0.289196 0.448085 0.054 Uiso calc 1
C C5 0.1794(4) 0.22400(17) 0.5370(4) 0.0351(10) Uani d 1
C C6 0.2787(5) 0.20132(17) 0.5129(4) 0.0386(10) Uani d 1
H H6 0.289401 0.206287 0.436310 0.046 Uiso calc 1
C C7 0.3623(4) 0.17119(17) 0.6020(4) 0.0346(10) Uani d 1
H H7 0.428092 0.155702 0.584463 0.042 Uiso calc 1
C C8 0.3483(4) 0.16415(17) 0.7166(4) 0.0348(10) Uani d 1
C C9 0.2524(5) 0.1884(2) 0.7428(5) 0.0496(13) Uani d 1
H H9 0.244708 0.185016 0.821138 0.060 Uiso calc 1
C C10 0.1670(5) 0.2181(2) 0.6524(5) 0.0482(13) Uani d 1
H H10 0.101656 0.233853 0.670056 0.058 Uiso calc 1
C C11 0.4344(4) 0.12860(19) 0.8103(4) 0.0371(10) Uani d 1
C C12 0.1048(5) 0.2332(2) 0.0038(5) 0.0463(12) Uani d 1
C C13 0.2211(5) 0.29881(18) 0.2659(5) 0.0442(12) Uani d 1
C C14 -0.0854(7) 0.1685(3) 0.3010(6) 0.070(2) Uani d 1
H H14A -0.157693 0.155353 0.234468 0.084 Uiso calc 1
H H14B -0.116151 0.187141 0.357594 0.084 Uiso calc 1
C C15 0.0008(8) 0.1245(3) 0.3737(7) 0.092(3) Uani d 1
H H15A 0.032692 0.107001 0.316196 0.110 Uiso calc 1
H H15B 0.072821 0.138413 0.439136 0.110 Uiso calc 1
C C16 -0.0607(12) 0.0889(5) 0.4299(12) 0.170(6) Uani d 1
H H16A -0.116348 0.068304 0.365737 0.255 Uiso calc 1
H H16B -0.108278 0.106231 0.472590 0.255 Uiso calc 1
H H16C 0.002088 0.068581 0.488424 0.255 Uiso calc 1
C C17 0.1649(4) 0.06624(17) 0.1321(4) 0.0305(9) Uani d 1
C C18 -0.0255(4) 0.04161(16) 0.1067(4) 0.0263(8) Uani d 1
C C19 0.0533(4) 0.00655(18) 0.1776(4) 0.0312(9) Uani d 1
H H19 0.030465 -0.022403 0.208848 0.037 Uiso calc 1
C C20 0.2892(4) -0.0061(2) 0.2571(4) 0.0357(10) Uani d 1
H H20A 0.360529 0.011159 0.246737 0.043 Uiso calc 1
H H20B 0.282549 -0.038167 0.216856 0.043 Uiso calc 1
C C21 0.3145(4) -0.01387(17) 0.3947(4) 0.0295(9) Uani d 1
C C22 0.3169(5) 0.02490(19) 0.4746(4) 0.0415(11) Uani d 1
H H22 0.295669 0.056702 0.442770 0.050 Uiso calc 1
C C23 0.3507(5) 0.01668(19) 0.6020(4) 0.0421(11) Uani d 1
H H23 0.355316 0.043256 0.655509 0.051 Uiso calc 1
C C24 0.3774(4) -0.03032(17) 0.6500(4) 0.0301(9) Uani d 1
C C25 0.3715(5) -0.06960(19) 0.5703(4) 0.0386(10) Uani d 1
H H25 0.387338 -0.101682 0.601773 0.046 Uiso calc 1
C C26 0.3417(4) -0.06109(18) 0.4431(4) 0.0375(10) Uani d 1
H H26 0.340179 -0.087496 0.390037 0.045 Uiso calc 1
C C27 0.4111(4) -0.03978(19) 0.7878(4) 0.0334(10) Uani d 1
C C28 -0.1652(4) 0.04459(17) 0.0563(4) 0.0281(9) Uani d 1
C C29 0.2710(4) 0.09756(19) 0.1242(5) 0.0402(11) Uani d 1
H H29A 0.242470 0.115901 0.046168 0.048 Uiso calc 1
H H29B 0.339397 0.076073 0.122472 0.048 Uiso calc 1
C C30 0.3213(5) 0.1340(2) 0.2316(5) 0.0514(13) Uani d 1
H H30A 0.250883 0.151083 0.244228 0.062 Uiso calc 1
H H30B 0.365705 0.115878 0.307470 0.062 Uiso calc 1
C C31 0.4098(6) 0.1720(2) 0.2085(7) 0.0659(17) Uani d 1
H H31A 0.484431 0.155703 0.205656 0.099 Uiso calc 1
H H31B 0.432507 0.195950 0.274935 0.099 Uiso calc 1
H H31C 0.368419 0.188439 0.130361 0.099 Uiso calc 1
O O12 0.1523(5) 0.07501(19) 0.7973(5) 0.0934(18) Uani d 1
H H12A 0.215293 0.091191 0.835614 0.140 Uiso d 1
H H12B 0.153742 0.049765 0.837890 0.140 Uiso d 1

loop_
_atom_site_aniso_label
_atom_site_aniso_U_11
_atom_site_aniso_U_22
_atom_site_aniso_U_33
_atom_site_aniso_U_12
_atom_site_aniso_U_13
_atom_site_aniso_U_23
Cd1 0.03797(18) 0.02936(16) 0.03433(17) -0.00002(14) 0.00501(14) 0.00264(13)
Cd2 0.02322(14) 0.04444(19) 0.01941(13) 0.00058(13) 0.00435(10) 0.00541(12)
N1 0.0347(19) 0.0330(19) 0.0295(18) -0.0042(16) 0.0030(15) 0.0013(15)
N2 0.039(2) 0.0319(19) 0.0287(18) 0.0039(16) -0.0016(16) 0.0010(15)
N3 0.0219(16) 0.0367(19) 0.0284(17) 0.0009(14) 0.0043(14) 0.0000(15)
N4 0.0198(16) 0.053(2) 0.0197(15) 0.0065(15) 0.0064(13) 0.0075(15)
O1 0.075(3) 0.056(2) 0.046(2) -0.020(2) 0.027(2) -0.0096(18)
O2 0.085(3) 0.069(3) 0.054(3) -0.031(3) 0.027(2) -0.002(2)
O3 0.073(3) 0.051(2) 0.057(3) -0.028(2) 0.013(2) -0.0030(19)
O4 0.054(2) 0.041(2) 0.051(2) -0.0080(17) -0.0081(18) -0.0062(17)
O5 0.0373(19) 0.066(2) 0.0408(19) 0.0110(18) 0.0071(15) 0.0169(17)
O6 0.048(2) 0.073(3) 0.0364(19) 0.0153(19) 0.0157(16) 0.0207(18)
O7 0.0216(14) 0.0460(18) 0.0335(16) 0.0084(13) 0.0044(12) 0.0112(14)
O8 0.0228(14) 0.0393(18) 0.052(2) 0.0002(13) 0.0047(14) -0.0037(15)
O9 0.0384(18) 0.085(3) 0.0205(15) -0.0206(18) 0.0072(13) -0.0119(16)
O10 0.055(2) 0.053(2) 0.0250(16) 0.0093(17) 0.0128(15) 0.0086(14)
O11 0.068(3) 0.105(4) 0.040(2) 0.042(3) 0.009(2) -0.003(2)
C1 0.040(3) 0.036(2) 0.033(2) -0.003(2) 0.002(2) 0.0008(19)
C2 0.032(2) 0.031(2) 0.036(2) -0.0002(18) -0.0017(18) 0.0024(18)
C3 0.036(2) 0.027(2) 0.035(2) 0.0031(18) -0.0035(19) 0.0039(18)
C4 0.053(3) 0.040(3) 0.032(2) 0.014(2) 0.001(2) -0.003(2)
C5 0.038(2) 0.031(2) 0.027(2) 0.0050(19) -0.0002(18) -0.0039(17)
C6 0.048(3) 0.037(2) 0.029(2) 0.006(2) 0.010(2) 0.0048(18)
C7 0.033(2) 0.036(2) 0.033(2) 0.0012(19) 0.0079(18) 0.0034(18)
C8 0.030(2) 0.036(2) 0.032(2) -0.0013(18) 0.0014(18) 0.0011(18)
C9 0.055(3) 0.062(3) 0.030(2) 0.014(3) 0.012(2) 0.006(2)
C10 0.049(3) 0.058(3) 0.039(3) 0.019(3) 0.016(2) 0.001(2)
C11 0.030(2) 0.045(3) 0.029(2) -0.001(2) 0.0010(18) 0.0006(19)
C12 0.048(3) 0.046(3) 0.042(3) -0.006(2) 0.012(2) 0.004(2)
C13 0.042(3) 0.034(2) 0.040(3) 0.005(2) -0.007(2) -0.002(2)
C14 0.086(5) 0.083(5) 0.045(3) -0.036(4) 0.026(3) -0.011(3)
C15 0.102(5) 0.095(5) 0.066(4) -0.040(5) 0.013(4) 0.004(4)
C16 0.161(11) 0.179(12) 0.160(11) -0.034(9) 0.041(9) 0.039(9)
C17 0.0223(18) 0.043(2) 0.0232(18) 0.0030(18) 0.0044(15) -0.0024(17)
C18 0.0239(19) 0.034(2) 0.0204(17) 0.0013(16) 0.0070(15) 0.0006(15)
C19 0.0238(19) 0.047(3) 0.0233(19) 0.0056(18) 0.0083(16) 0.0088(17)
C20 0.024(2) 0.061(3) 0.0205(19) 0.013(2) 0.0056(16) 0.0081(19)
C21 0.0187(17) 0.047(3) 0.0197(18) 0.0025(17) 0.0027(14) 0.0018(17)
C22 0.056(3) 0.038(3) 0.027(2) 0.001(2) 0.009(2) 0.0036(18)
C23 0.058(3) 0.042(3) 0.024(2) -0.004(2) 0.010(2) -0.0071(19)
C24 0.0241(19) 0.048(3) 0.0157(17) -0.0015(18) 0.0034(15) -0.0014(16)
C25 0.044(3) 0.044(3) 0.023(2) 0.008(2) 0.0043(19) 0.0039(18)
C26 0.041(2) 0.044(3) 0.0219(19) 0.012(2) 0.0029(18) -0.0046(18)
C27 0.0223(19) 0.059(3) 0.0198(19) 0.0069(19) 0.0080(16) 0.0002(19)
C28 0.0230(19) 0.041(2) 0.0183(17) 0.0039(17) 0.0047(15) -0.0027(16)
C29 0.027(2) 0.049(3) 0.045(3) -0.004(2) 0.012(2) -0.002(2)
C30 0.042(3) 0.058(3) 0.050(3) -0.010(2) 0.010(2) -0.008(3)
C31 0.052(3) 0.053(4) 0.085(5) -0.012(3) 0.012(3) -0.006(3)
O12 0.097(4) 0.067(3) 0.096(4) 0.026(3) 0.007(3) 0.013(3)

loop_
_atom_type_symbol
_atom_type_description
_atom_type_scat_dispersion_real
_atom_type_scat_dispersion_imag
_atom_type_scat_source
C C 0.0033 0.0016 'International Tables Vol C Tables 4.2.6.8 and 6.1.1.4'
H H 0.0000 0.0000 'International Tables Vol C Tables 4.2.6.8 and 6.1.1.4'
Cd Cd -0.8075 1.2024 'International Tables Vol C Tables 4.2.6.8 and 6.1.1.4'
N N 0.0061 0.0033 'International Tables Vol C Tables 4.2.6.8 and 6.1.1.4'
O O 0.0106 0.0060 'International Tables Vol C Tables 4.2.6.8 and 6.1.1.4'

loop_
_geom_angle_atom_site_label_1
_geom_angle_atom_site_label_2
_geom_angle_atom_site_label_3
_geom_angle_site_symmetry_1
_geom_angle_site_symmetry_3
_geom_angle
O4 Cd1 N3 4_565 . 158.94(14)
O4 Cd1 O11 4_565 . 94.71(15)
N3 Cd1 O11 . . 91.22(14)
O4 Cd1 N1 4_565 . 89.88(14)
N3 Cd1 N1 . . 93.29(13)
O11 Cd1 N1 . . 154.88(17)
O4 Cd1 O7 4_565 . 86.48(13)
N3 Cd1 O7 . . 72.84(11)
O11 Cd1 O7 . . 95.36(16)
N1 Cd1 O7 . . 109.59(13)
O4 Cd1 O1 4_565 . 90.59(16)
N3 Cd1 O1 . . 110.17(14)
O11 Cd1 O1 . . 83.65(17)
N1 Cd1 O1 . . 71.60(13)
O7 Cd1 O1 . . 176.83(13)
O10 Cd2 O9 3_657 . 127.94(13)
O10 Cd2 O6 3_657 . 94.18(13)
O9 Cd2 O6 . . 97.40(15)
O10 Cd2 O5 3_657 . 132.08(14)
O9 Cd2 O5 . . 95.00(13)
O6 Cd2 O5 . . 55.60(12)
O10 Cd2 O7 3_657 1_656 86.08(12)
O9 Cd2 O7 . 1_656 126.29(12)
O6 Cd2 O7 . 1_656 123.07(13)
O5 Cd2 O7 . 1_656 83.15(11)
O10 Cd2 O8 3_657 1_656 80.53(12)
O9 Cd2 O8 . 1_656 89.19(12)
O6 Cd2 O8 . 1_656 173.25(13)
O5 Cd2 O8 . 1_656 125.50(12)
O7 Cd2 O8 1_656 1_656 52.74(11)
O10 Cd2 O9 3_657 3_657 53.57(12)
O9 Cd2 O9 . 3_657 74.45(12)
O6 Cd2 O9 . 3_657 105.73(13)
O5 Cd2 O9 . 3_657 157.92(12)
O7 Cd2 O9 1_656 3_657 118.80(10)
O8 Cd2 O9 1_656 3_657 74.55(12)
O10 Cd2 C11 3_657 . 115.25(14)
O9 Cd2 C11 . . 96.50(14)
O6 Cd2 C11 . . 27.89(13)
O5 Cd2 C11 . . 27.71(13)
O7 Cd2 C11 1_656 . 104.22(13)
O8 Cd2 C11 1_656 . 152.85(14)
O9 Cd2 C11 3_657 . 132.55(14)
O10 Cd2 C27 3_657 3_657 26.73(14)
O9 Cd2 C27 . 3_657 101.49(14)
O6 Cd2 C27 . 3_657 103.54(13)
O5 Cd2 C27 . 3_657 155.23(14)
O7 Cd2 C27 1_656 3_657 101.30(11)
O8 Cd2 C27 1_656 3_657 73.54(12)
O9 Cd2 C27 3_657 3_657 27.06(13)
C11 Cd2 C27 . 3_657 130.46(14)
C1 N1 C2 . . 107.3(4)
C1 N1 Cd1 . . 138.7(3)
C2 N1 Cd1 . . 113.5(3)
C1 N2 C3 . . 107.6(4)
C1 N2 C4 . . 124.6(4)
C3 N2 C4 . . 127.9(4)
C17 N3 C18 . . 107.0(4)
C17 N3 Cd1 . . 138.7(3)
C18 N3 Cd1 . . 114.3(3)
C17 N4 C19 . . 108.2(3)
C17 N4 C20 . . 126.9(4)
C19 N4 C20 . . 124.7(4)
C12 O1 Cd1 . . 116.7(4)
C12 O2 H2 . . 100(5)
C13 O4 Cd1 . 4_666 125.8(4)
C11 O5 Cd2 . . 90.4(3)
C11 O6 Cd2 . . 92.0(3)
C28 O7 Cd1 . . 116.0(3)
C28 O7 Cd2 . 1_454 95.1(3)
Cd1 O7 Cd2 . 1_454 148.80(14)
C28 O8 Cd2 . 1_454 90.2(3)
C27 O9 Cd2 . . 167.8(3)
C27 O9 Cd2 . 3_657 86.4(3)
Cd2 O9 Cd2 . 3_657 105.55(11)
C27 O10 Cd2 . 3_657 97.8(3)
Cd1 O11 H11A . . 95.3
Cd1 O11 H11B . . 126.6
H11A O11 H11B . . 109.0
N1 C1 N2 . . 110.3(4)
N1 C1 C14 . . 124.4(5)
N2 C1 C14 . . 125.1(5)
C3 C2 N1 . . 109.3(4)
C3 C2 C12 . . 133.0(5)
N1 C2 C12 . . 117.7(4)
C2 C3 N2 . . 105.6(4)
C2 C3 C13 . . 129.5(5)
N2 C3 C13 . . 124.8(4)
N2 C4 C5 . . 113.2(4)
N2 C4 H4A . . 108.9
C5 C4 H4A . . 108.9
N2 C4 H4B . . 108.9
C5 C4 H4B . . 108.9
H4A C4 H4B . . 107.8
C10 C5 C6 . . 119.4(4)
C10 C5 C4 . . 118.8(4)
C6 C5 C4 . . 121.7(4)
C5 C6 C7 . . 120.5(4)
C5 C6 H6 . . 119.7
C7 C6 H6 . . 119.7
C8 C7 C6 . . 120.2(4)
C8 C7 H7 . . 119.9
C6 C7 H7 . . 119.9
C7 C8 C9 . . 119.3(4)
C7 C8 C11 . . 120.0(4)
C9 C8 C11 . . 120.6(4)
C8 C9 C10 . . 120.4(5)
C8 C9 H9 . . 119.8
C10 C9 H9 . . 119.8
C5 C10 C9 . . 120.0(5)
C5 C10 H10 . . 120.0
C9 C10 H10 . . 120.0
O5 C11 O6 . . 121.9(4)
O5 C11 C8 . . 119.7(4)
O6 C11 C8 . . 118.3(4)
O5 C11 Cd2 . . 61.8(3)
O6 C11 Cd2 . . 60.1(3)
C8 C11 Cd2 . . 176.1(3)
O1 C12 O2 . . 120.9(5)
O1 C12 C2 . . 120.3(5)
O2 C12 C2 . . 118.9(5)
O4 C13 O3 . . 126.1(5)
O4 C13 C3 . . 116.5(5)
O3 C13 C3 . . 117.4(4)
C1 C14 C15 . . 109.8(6)
C1 C14 H14A . . 109.7
C15 C14 H14A . . 109.7
C1 C14 H14B . . 109.7
C15 C14 H14B . . 109.7
H14A C14 H14B . . 108.2
C16 C15 C14 . . 115.3(8)
C16 C15 H15A . . 108.5
C14 C15 H15A . . 108.5
C16 C15 H15B . . 108.5
C14 C15 H15B . . 108.5
H15A C15 H15B . . 107.5
C15 C16 H16A . . 109.5
C15 C16 H16B . . 109.5
H16A C16 H16B . . 109.5
C15 C16 H16C . . 109.5
H16A C16 H16C . . 109.5
H16B C16 H16C . . 109.5
N3 C17 N4 . . 109.4(4)
N3 C17 C29 . . 123.3(4)
N4 C17 C29 . . 127.4(4)
C19 C18 N3 . . 109.5(4)
C19 C18 C28 . . 131.3(4)
N3 C18 C28 . . 119.2(4)
C18 C19 N4 . . 106.0(4)
C18 C19 H19 . . 127.0
N4 C19 H19 . . 127.0
N4 C20 C21 . . 113.8(3)
N4 C20 H20A . . 108.8
C21 C20 H20A . . 108.8
N4 C20 H20B . . 108.8
C21 C20 H20B . . 108.8
H20A C20 H20B . . 107.7
C26 C21 C22 . . 119.0(4)
C26 C21 C20 . . 118.8(4)
C22 C21 C20 . . 122.2(4)
C21 C22 C23 . . 120.4(5)
C21 C22 H22 . . 119.8
C23 C22 H22 . . 119.8
C24 C23 C22 . . 120.6(4)
C24 C23 H23 . . 119.7
C22 C23 H23 . . 119.7
C23 C24 C25 . . 119.5(4)
C23 C24 C27 . . 121.0(4)
C25 C24 C27 . . 119.5(4)
C24 C25 C26 . . 119.9(4)
C24 C25 H25 . . 120.1
C26 C25 H25 . . 120.1
C21 C26 C25 . . 120.7(4)
C21 C26 H26 . . 119.7
C25 C26 H26 . . 119.7
O10 C27 O9 . . 121.3(4)
O10 C27 C24 . . 118.4(4)
O9 C27 C24 . . 120.3(4)
O10 C27 Cd2 . 3_657 55.5(2)
O9 C27 Cd2 . 3_657 66.6(2)
C24 C27 Cd2 . 3_657 169.4(3)
O8 C28 O7 . . 121.5(4)
O8 C28 C18 . . 121.3(4)
O7 C28 C18 . . 117.1(4)
C17 C29 C30 . . 113.9(4)
C17 C29 H29A . . 108.8
C30 C29 H29A . . 108.8
C17 C29 H29B . . 108.8
C30 C29 H29B . . 108.8
H29A C29 H29B . . 107.7
C31 C30 C29 . . 112.7(5)
C31 C30 H30A . . 109.1
C29 C30 H30A . . 109.1
C31 C30 H30B . . 109.1
C29 C30 H30B . . 109.1
H30A C30 H30B . . 107.8
C30 C31 H31A . . 109.5
C30 C31 H31B . . 109.5
H31A C31 H31B . . 109.5
C30 C31 H31C . . 109.5
H31A C31 H31C . . 109.5
H31B C31 H31C . . 109.5
H12A O12 H12B . . 107.2

loop_
_geom_bond_atom_site_label_1
_geom_bond_atom_site_label_2
_geom_bond_site_symmetry_2
_geom_bond_distance
Cd1 O4 4_565 2.210(4)
Cd1 N3 . 2.254(4)
Cd1 O11 . 2.287(4)
Cd1 N1 . 2.323(4)
Cd1 O7 . 2.348(3)
Cd1 O1 . 2.360(4)
Cd2 O10 3_657 2.284(3)
Cd2 O9 . 2.308(4)
Cd2 O6 . 2.323(4)
Cd2 O5 . 2.361(3)
Cd2 O7 1_656 2.390(3)
Cd2 O8 1_656 2.512(3)
Cd2 O9 3_657 2.525(4)
Cd2 C11 . 2.677(5)
Cd2 C27 3_657 2.746(4)
N1 C1 . 1.313(6)
N1 C2 . 1.374(6)
N2 C1 . 1.362(6)
N2 C3 . 1.387(6)
N2 C4 . 1.466(6)
N3 C17 . 1.328(5)
N3 C18 . 1.371(5)
N4 C17 . 1.358(6)
N4 C19 . 1.371(5)
N4 C20 . 1.476(5)
O1 C12 . 1.216(6)
O2 C12 . 1.301(6)
O2 H2 . 0.96(8)
O3 C13 . 1.251(7)
O4 C13 . 1.242(6)
O5 C11 . 1.245(6)
O6 C11 . 1.253(6)
O7 C28 . 1.266(5)
O8 C28 . 1.233(5)
O9 C27 . 1.252(6)
O10 C27 . 1.247(6)
O11 H11A . 0.8201
O11 H11B . 0.8200
C1 C14 . 1.489(8)
C2 C3 . 1.368(6)
C2 C12 . 1.480(7)
C3 C13 . 1.494(7)
C4 C5 . 1.528(6)
C4 H4A . 0.9700
C4 H4B . 0.9700
C5 C10 . 1.376(7)
C5 C6 . 1.382(7)
C6 C7 . 1.387(6)
C6 H6 . 0.9300
C7 C8 . 1.379(6)
C7 H7 . 0.9300
C8 C9 . 1.381(7)
C8 C11 . 1.513(6)
C9 C10 . 1.396(7)
C9 H9 . 0.9300
C10 H10 . 0.9300
C14 C15 . 1.577(8)
C14 H14A . 0.9700
C14 H14B . 0.9700
C15 C16 . 1.455(8)
C15 H15A . 0.9700
C15 H15B . 0.9700
C16 H16A . 0.9600
C16 H16B . 0.9600
C16 H16C . 0.9600
C17 C29 . 1.492(6)
C18 C19 . 1.358(6)
C18 C28 . 1.482(5)
C19 H19 . 0.9300
C20 C21 . 1.507(5)
C20 H20A . 0.9700
C20 H20B . 0.9700
C21 C26 . 1.380(6)
C21 C22 . 1.380(6)
C22 C23 . 1.386(6)
C22 H22 . 0.9300
C23 C24 . 1.372(7)
C23 H23 . 0.9300
C24 C25 . 1.381(6)
C24 C27 . 1.503(5)
C25 C26 . 1.389(6)
C25 H25 . 0.9300
C26 H26 . 0.9300
C29 C30 . 1.520(7)
C29 H29A . 0.9700
C29 H29B . 0.9700
C30 C31 . 1.513(8)
C30 H30A . 0.9700
C30 H30B . 0.9700
C31 H31A . 0.9600
C31 H31B . 0.9600
C31 H31C . 0.9600
O12 H12A . 0.8200
O12 H12B . 0.8201

loop_
_geom_hbond_atom_site_label_D
_geom_hbond_atom_site_label_H
_geom_hbond_atom_site_label_A
_geom_hbond_site_symmetry_A
_geom_hbond_distance_DH
_geom_hbond_distance_HA
_geom_hbond_distance_DA
_geom_hbond_angle_DHA
_geom_hbond_publ_flag
O2 H2 O3 . 0.95(9) 1.52(8) 2.453(6) 164(9) y
O11 H11A O3 4_565 0.82 2.05 2.815(6) 155.7 y
O11 H11B O12 1_554 0.82 1.85 2.615(7) 154.4 y
C4 H4B O4 . 0.97 2.25 2.811(7) 115.6 y
C19 H19 O11 3 0.93 2.32 3.091(7) 139.5 y
C19 H19 O12 3_556 0.93 2.48 3.278(8) 143.5 y
O12 H12A O6 . 0.82 2.13 2.914(7) 160.8 y
O12 H12B O8 3_556 0.82 1.97 2.736(6) 155.4 y
C15 H15A Cg2 . 0.97 2.86 3.813(8) 168 y
C15 H15B Cg4 . 0.97 2.90 3.857(8) 171 y
C30 H30A Cg1 . 0.97 2.95 3.872(6) 159 y
Cg1 . Cg4 4_565 . . 3.714(3) . y
Cg2 . Cg2 3 . . 3.835(3) . y
Cg3 . Cg3 3_656 . . 3.879(3) . y

loop_
_geom_torsion_atom_site_label_1
_geom_torsion_atom_site_label_2
_geom_torsion_atom_site_label_3
_geom_torsion_atom_site_label_4
_geom_torsion_site_symmetry_1
_geom_torsion_site_symmetry_4
_geom_torsion
C2 N1 C1 N2 . . -0.4(5)
Cd1 N1 C1 N2 . . 170.7(3)
C2 N1 C1 C14 . . -175.7(5)
Cd1 N1 C1 C14 . . -4.7(8)
C3 N2 C1 N1 . . 0.3(5)
C4 N2 C1 N1 . . -179.4(4)
C3 N2 C1 C14 . . 175.6(5)
C4 N2 C1 C14 . . -4.1(8)
C1 N1 C2 C3 . . 0.3(5)
Cd1 N1 C2 C3 . . -173.3(3)
C1 N1 C2 C12 . . 178.9(4)
Cd1 N1 C2 C12 . . 5.3(5)
N1 C2 C3 N2 . . -0.1(5)
C12 C2 C3 N2 . . -178.4(5)
N1 C2 C3 C13 . . 175.7(4)
C12 C2 C3 C13 . . -2.6(9)
C1 N2 C3 C2 . . -0.2(5)
C4 N2 C3 C2 . . 179.6(4)
C1 N2 C3 C13 . . -176.2(4)
C4 N2 C3 C13 . . 3.5(7)
C1 N2 C4 C5 . . 85.2(6)
C3 N2 C4 C5 . . -94.5(6)
N2 C4 C5 C10 . . -151.7(5)
N2 C4 C5 C6 . . 26.8(7)
C10 C5 C6 C7 . . 2.6(7)
C4 C5 C6 C7 . . -175.8(5)
C5 C6 C7 C8 . . -0.9(7)
C6 C7 C8 C9 . . -1.8(7)
C6 C7 C8 C11 . . 175.9(4)
C7 C8 C9 C10 . . 2.8(8)
C11 C8 C9 C10 . . -174.8(5)
C6 C5 C10 C9 . . -1.5(8)
C4 C5 C10 C9 . . 176.9(5)
C8 C9 C10 C5 . . -1.2(9)
Cd2 O5 C11 O6 . . 2.0(5)
Cd2 O5 C11 C8 . . -175.9(4)
Cd2 O6 C11 O5 . . -2.0(5)
Cd2 O6 C11 C8 . . 175.9(4)
C7 C8 C11 O5 . . 10.4(7)
C9 C8 C11 O5 . . -171.9(5)
C7 C8 C11 O6 . . -167.5(5)
C9 C8 C11 O6 . . 10.2(7)
Cd1 O1 C12 O2 . . -178.4(4)
Cd1 O1 C12 C2 . . 3.0(7)
C3 C2 C12 O1 . . 172.4(5)
N1 C2 C12 O1 . . -5.9(7)
C3 C2 C12 O2 . . -6.2(9)
N1 C2 C12 O2 . . 175.5(5)
Cd1 O4 C13 O3 4_666 . -9.9(8)
Cd1 O4 C13 C3 4_666 . 168.4(3)
C2 C3 C13 O4 . . -166.7(5)
N2 C3 C13 O4 . . 8.4(7)
C2 C3 C13 O3 . . 11.7(8)
N2 C3 C13 O3 . . -173.2(5)
N1 C1 C14 C15 . . 90.6(7)
N2 C1 C14 C15 . . -84.0(7)
C1 C14 C15 C16 . . -179.4(8)
C18 N3 C17 N4 . . -0.8(5)
Cd1 N3 C17 N4 . . 176.9(3)
C18 N3 C17 C29 . . -179.5(4)
Cd1 N3 C17 C29 . . -1.9(7)
C19 N4 C17 N3 . . 0.8(5)
C20 N4 C17 N3 . . 175.4(4)
C19 N4 C17 C29 . . 179.5(4)
C20 N4 C17 C29 . . -6.0(7)
C17 N3 C18 C19 . . 0.5(5)
Cd1 N3 C18 C19 . . -177.8(3)
C17 N3 C18 C28 . . -178.1(4)
Cd1 N3 C18 C28 . . 3.6(5)
N3 C18 C19 N4 . . 0.0(5)
C28 C18 C19 N4 . . 178.4(4)
C17 N4 C19 C18 . . -0.5(5)
C20 N4 C19 C18 . . -175.2(4)
C17 N4 C20 C21 . . 120.4(5)
C19 N4 C20 C21 . . -65.9(6)
N4 C20 C21 C26 . . 130.6(5)
N4 C20 C21 C22 . . -52.3(6)
C26 C21 C22 C23 . . 2.4(7)
C20 C21 C22 C23 . . -174.7(4)
C21 C22 C23 C24 . . -2.6(8)
C22 C23 C24 C25 . . 0.6(8)
C22 C23 C24 C27 . . -178.5(4)
C23 C24 C25 C26 . . 1.6(7)
C27 C24 C25 C26 . . -179.3(4)
C22 C21 C26 C25 . . -0.2(7)
C20 C21 C26 C25 . . 177.0(4)
C24 C25 C26 C21 . . -1.8(7)
Cd2 O10 C27 O9 3_657 . 10.8(5)
Cd2 O10 C27 C24 3_657 . -169.8(3)
Cd2 O9 C27 O10 . . -178.1(13)
Cd2 O9 C27 O10 3_657 . -9.7(4)
Cd2 O9 C27 C24 . . 2.5(18)
Cd2 O9 C27 C24 3_657 . 171.0(4)
Cd2 O9 C27 Cd2 . 3_657 -168.4(16)
C23 C24 C27 O10 . . 148.3(5)
C25 C24 C27 O10 . . -30.8(6)
C23 C24 C27 O9 . . -32.3(6)
C25 C24 C27 O9 . . 148.6(5)
C23 C24 C27 Cd2 . 3_657 95.8(19)
C25 C24 C27 Cd2 . 3_657 -83.2(19)
Cd2 O8 C28 O7 1_454 . -6.9(4)
Cd2 O8 C28 C18 1_454 . 175.3(3)
Cd1 O7 C28 O8 . . -170.3(3)
Cd2 O7 C28 O8 1_454 . 7.2(4)
Cd1 O7 C28 C18 . . 7.6(5)
Cd2 O7 C28 C18 1_454 . -174.8(3)
C19 C18 C28 O8 . . -8.1(7)
N3 C18 C28 O8 . . 170.2(4)
C19 C18 C28 O7 . . 174.0(4)
N3 C18 C28 O7 . . -7.7(6)
N3 C17 C29 C30 . . 91.6(6)
N4 C17 C29 C30 . . -86.9(6)
C17 C29 C30 C31 . . -168.5(5)

_cod_database_fobs_code 2021188
